data_4509523
loop_
_publ_author_name
'Hollis, Courtney A.'
'Hanton, Lyall R.'
'Morris, Jonathan C.'
'Sumby, Christopher J.'

_publ_section_title
;
 2-D Coordination Polymers of Hexa(4-cyanophenyl)[3]-radialene and
 Silver(I): Anion&#x00B7;&#x00B7;&#x00B7;\p-Interactions and Radialene
 C&#x2212;H&#x00B7;&#x00B7;&#x00B7;Anion Hydrogen Bonds in the Solid-State
 Interactions of Hexaaryl[3]-radialenes with Anions
;
_journal_issue 6
_journal_name_full 'Crystal Growth &amp; Design'
_journal_page_first 2911
_journal_paper_doi 10.1021/cg9002302
_journal_volume 9
_journal_year 2009
_chemical_formula_sum 'C50 H30 Ag Cl N8 O8'
_chemical_formula_weight 1014.14
_chemical_name_systematic
;  
 ? 
;
_space_group_IT_number 2
_symmetry_cell_setting triclinic
_symmetry_space_group_name_Hall '-P 1'
_symmetry_space_group_name_H-M 'P -1'
_atom_sites_solution_hydrogens geom
_atom_sites_solution_primary direct
_atom_sites_solution_secondary difmap
_audit_creation_method SHELXL-97
_cell_angle_alpha 112.192(15)
_cell_angle_beta 99.282(16)
_cell_angle_gamma 102.291(11)
_cell_formula_units_Z 2
_cell_length_a 9.249(2)
_cell_length_b 15.369(4)
_cell_length_c 17.205(6)
_cell_measurement_temperature 273(2)
_cell_volume 2132.2(11)
_computing_cell_refinement 'APEXII (Bruker, 2004)'
_computing_data_collection 'APEXII (Bruker, 2004)'
_computing_data_reduction 'APEXII (Bruker, 2004)'
_computing_molecular_graphics 'XSeed (Barbour, 2001)'
_computing_publication_material 'local program'
_computing_structure_refinement 'SHELXL-97 (Sheldrick, 1997)'
_computing_structure_solution 'SHELXS-97 (Sheldrick, 1990)'
_diffrn_ambient_temperature 273(2)
_diffrn_measured_fraction_theta_full 0.996
_diffrn_measured_fraction_theta_max 0.996
_diffrn_measurement_device_type 'CCD area detector'
_diffrn_measurement_method 'phi and omega scans'
_diffrn_radiation_monochromator graphite
_diffrn_radiation_source 'fine-focus sealed tube'
_diffrn_radiation_type MoK\a
_diffrn_radiation_wavelength 0.71073
_diffrn_reflns_av_R_equivalents 0.0497
_diffrn_reflns_av_sigmaI/netI 0.0429
_diffrn_reflns_limit_h_max 11
_diffrn_reflns_limit_h_min -10
_diffrn_reflns_limit_k_max 18
_diffrn_reflns_limit_k_min -18
_diffrn_reflns_limit_l_max 21
_diffrn_reflns_limit_l_min -21
_diffrn_reflns_number 40402
_diffrn_reflns_theta_full 26.00
_diffrn_reflns_theta_max 26.00
_diffrn_reflns_theta_min 1.33
_exptl_absorpt_coefficient_mu 0.605
_exptl_absorpt_correction_T_max 1.000000
_exptl_absorpt_correction_T_min 0.900917
_exptl_absorpt_correction_type multi-scan
_exptl_absorpt_process_details
;
Using multiple and symmetry-related data measurements via the program SADABS
See R.H. Blessing, Acta Cryst (1995), A51, 33-38 
;
_exptl_crystal_colour red
_exptl_crystal_density_diffrn 1.580
_exptl_crystal_density_method 'not measured'
_exptl_crystal_description 'diamond-shaped plate'
_exptl_crystal_F_000 1028
_exptl_crystal_size_max 0.39
_exptl_crystal_size_mid 0.20
_exptl_crystal_size_min 0.06
_refine_diff_density_max 1.501
_refine_diff_density_min -0.891
_refine_diff_density_rms 0.102
_refine_ls_extinction_method none
_refine_ls_goodness_of_fit_ref 1.043
_refine_ls_hydrogen_treatment constr
_refine_ls_matrix_type full
_refine_ls_number_parameters 665
_refine_ls_number_reflns 8360
_refine_ls_number_restraints 0
_refine_ls_restrained_S_all 1.043
_refine_ls_R_factor_all 0.0705
_refine_ls_R_factor_gt 0.0529
_refine_ls_shift/su_max 0.004
_refine_ls_shift/su_mean 0.000
_refine_ls_structure_factor_coef Fsqd
_refine_ls_weighting_details 'calc w=1/[\s^2^(Fo^2^)+(0.0924P)^2^+3.1808P] where P=(Fo^2^+2Fc^2^)/3'
_refine_ls_weighting_scheme calc
_refine_ls_wR_factor_gt 0.1449
_refine_ls_wR_factor_ref 0.1624
_reflns_number_gt 6533
_reflns_number_total 8360
_reflns_threshold_expression >2sigma(I)
_cod_data_source_file cg9002302sup1.cif
_cod_data_source_block {[Ag(1)](ClO4)(CH3NO2)2}n
_cod_depositor_comments
;
The following automatic conversions were performed:

'_symmetry_cell_setting' value 'Triclinic' changed to 'triclinic'
according to /home/saulius/struct/CIF-dictionaries/cif_core.dic
dictionary named 'cif_core.dic' version 2.4.2 from 2011-04-26.

Automatic conversion script
Id: cif_fix_values 1891 2012-01-12 08:04:46Z andrius 
;
_cod_original_cell_volume 2132.2(10)
_cod_original_sg_symbol_H-M P-1
_cod_database_code 4509523

loop_
_symmetry_equiv_pos_as_xyz
'x, y, z'
'-x, -y, -z'

loop_
_atom_site_label
_atom_site_type_symbol
_atom_site_fract_x
_atom_site_fract_y
_atom_site_fract_z
_atom_site_U_iso_or_equiv
_atom_site_adp_type
_atom_site_occupancy
_atom_site_symmetry_multiplicity
_atom_site_calc_flag
_atom_site_refinement_flags
_atom_site_disorder_assembly
_atom_site_disorder_group
Ag1 Ag -0.4522(2) -0.6367(2) 0.42624(5) 0.0324(4) Uani 0.858(14) 1 d P . 1
Ag1A Ag -0.4751(12) -0.6011(19) 0.4261(3) 0.038(4) Uani 0.142(14) 1 d P . 2
C1 C 0.2636(4) 0.0163(3) 0.7211(2) 0.0197(7) Uani 1 1 d . . .
C2 C 0.2746(4) 0.0227(3) 0.8058(2) 0.0208(7) Uani 1 1 d . . .
C3 C 0.3393(4) 0.1096(3) 0.7965(2) 0.0201(7) Uani 1 1 d . . .
C4 C 0.2172(4) -0.0386(3) 0.6338(2) 0.0192(7) Uani 1 1 d . . .
C5 C 0.2440(4) -0.0190(2) 0.8583(2) 0.0189(7) Uani 1 1 d . . .
C6 C 0.4114(4) 0.2082(3) 0.8312(2) 0.0214(7) Uani 1 1 d . . .
C10 C 0.1113(4) -0.1411(3) 0.5936(2) 0.0199(7) Uani 1 1 d . . .
C11 C -0.0110(4) -0.1655(3) 0.6262(2) 0.0201(7) Uani 1 1 d . . .
H11 H -0.0323 -0.1165 0.6704 0.024 Uiso 1 1 calc R . .
C12 C -0.1023(4) -0.2626(3) 0.5932(2) 0.0214(7) Uani 1 1 d . . .
H12 H -0.1845 -0.2778 0.6155 0.026 Uiso 1 1 calc R . .
C13 C -0.0724(4) -0.3375(3) 0.5274(2) 0.0207(7) Uani 1 1 d . . .
C14 C 0.0437(4) -0.3144(3) 0.4920(2) 0.0224(7) Uani 1 1 d . . .
H14 H 0.0633 -0.3634 0.4468 0.027 Uiso 1 1 calc R . .
C15 C 0.1326(4) -0.2166(3) 0.5242(2) 0.0215(7) Uani 1 1 d . . .
H15 H 0.2090 -0.2011 0.4983 0.026 Uiso 1 1 calc R . .
C16 C -0.1573(4) -0.4399(3) 0.4966(2) 0.0237(8) Uani 1 1 d . . .
N17 N -0.2230(4) -0.5215(2) 0.4738(2) 0.0264(7) Uani 1 1 d . . .
C20 C 0.2773(4) 0.0040(2) 0.5794(2) 0.0197(7) Uani 1 1 d . . .
C21 C 0.1852(4) -0.0180(3) 0.4974(2) 0.0212(7) Uani 1 1 d . . .
H21 H 0.0876 -0.0631 0.4761 0.025 Uiso 1 1 calc R . .
C22 C 0.2398(4) 0.0272(3) 0.4494(2) 0.0236(8) Uani 1 1 d . . .
H22 H 0.1804 0.0142 0.3949 0.028 Uiso 1 1 calc R . .
C23 C 0.3890(4) 0.0944(3) 0.4840(2) 0.0236(8) Uani 1 1 d . . .
C24 C 0.4845(4) 0.1132(3) 0.5637(2) 0.0231(8) Uani 1 1 d . . .
H24 H 0.5840 0.1557 0.5837 0.028 Uiso 1 1 calc R . .
C25 C 0.4286(4) 0.0680(3) 0.6105(2) 0.0208(7) Uani 1 1 d . . .
H25 H 0.4899 0.0791 0.6638 0.025 Uiso 1 1 calc R . .
N27 N 0.5029(4) 0.1969(3) 0.4105(2) 0.0382(9) Uani 1 1 d . . .
C28 C 0.4484(5) 0.1476(3) 0.4390(3) 0.0295(9) Uani 1 1 d . . .
C30 C 0.4197(4) 0.2587(3) 0.7753(2) 0.0210(7) Uani 1 1 d . . .
C31 C 0.2937(4) 0.2315(3) 0.7038(2) 0.0234(8) Uani 1 1 d . . .
H31 H 0.2037 0.1838 0.6946 0.028 Uiso 1 1 calc R . .
C32 C 0.3037(4) 0.2748(3) 0.6487(2) 0.0235(8) Uani 1 1 d . . .
H32 H 0.2206 0.2586 0.6020 0.028 Uiso 1 1 calc R . .
C33 C 0.4424(4) 0.3445(3) 0.6638(2) 0.0231(8) Uani 1 1 d . . .
C34 C 0.5675(5) 0.3739(3) 0.7358(2) 0.0301(9) Uani 1 1 d . . .
H34 H 0.6576 0.4213 0.7448 0.036 Uiso 1 1 calc R . .
C35 C 0.5547(5) 0.3318(3) 0.7919(2) 0.0301(9) Uani 1 1 d . . .
H35 H 0.6351 0.3514 0.8409 0.036 Uiso 1 1 calc R . .
C36 C 0.4597(4) 0.3832(3) 0.6028(2) 0.0241(8) Uani 1 1 d . . .
N37 N 0.4757(4) 0.4104(3) 0.5521(2) 0.0290(7) Uani 1 1 d . . .
C40 C 0.4827(4) 0.2677(3) 0.9260(2) 0.0217(7) Uani 1 1 d . . .
C41 C 0.4586(4) 0.3582(3) 0.9699(2) 0.0238(8) Uani 1 1 d . . .
H41 H 0.4013 0.3831 0.9388 0.029 Uiso 1 1 calc R . .
C42 C 0.5188(5) 0.4116(3) 1.0593(2) 0.0267(8) Uani 1 1 d . . .
H42 H 0.4990 0.4709 1.0878 0.032 Uiso 1 1 calc R . .
C43 C 0.6077(4) 0.3770(3) 1.1059(2) 0.0253(8) Uani 1 1 d . . .
C44 C 0.6359(4) 0.2874(3) 1.0627(2) 0.0260(8) Uani 1 1 d . . .
H44 H 0.6967 0.2640 1.0937 0.031 Uiso 1 1 calc R . .
C45 C 0.5727(4) 0.2339(3) 0.9738(2) 0.0243(8) Uani 1 1 d . . .
H45 H 0.5910 0.1741 0.9454 0.029 Uiso 1 1 calc R . .
C46 C 0.6678(5) 0.4334(3) 1.1992(3) 0.0309(9) Uani 1 1 d . . .
N47 N 0.7137(5) 0.4794(3) 1.2727(2) 0.0427(10) Uani 1 1 d . . .
C50 C 0.2718(4) 0.0453(3) 0.9516(2) 0.0195(7) Uani 1 1 d . . .
C51 C 0.2423(4) 0.1360(3) 0.9768(2) 0.0228(8) Uani 1 1 d . . .
H51 H 0.2013 0.1540 0.9343 0.027 Uiso 1 1 calc R . .
C52 C 0.2726(4) 0.1991(3) 1.0632(2) 0.0240(8) Uani 1 1 d . . .
H52 H 0.2525 0.2594 1.0790 0.029 Uiso 1 1 calc R . .
C53 C 0.3330(4) 0.1722(3) 1.1262(2) 0.0228(8) Uani 1 1 d . . .
C54 C 0.3574(4) 0.0806(3) 1.1024(2) 0.0258(8) Uani 1 1 d . . .
H54 H 0.3948 0.0616 1.1450 0.031 Uiso 1 1 calc R . .
C55 C 0.3261(4) 0.0177(3) 1.0154(2) 0.0231(8) Uani 1 1 d . . .
H55 H 0.3419 -0.0438 0.9997 0.028 Uiso 1 1 calc R . .
C56 C 0.3706(4) 0.2398(3) 1.2165(2) 0.0256(8) Uani 1 1 d . . .
N57 N 0.4028(4) 0.2955(2) 1.2879(2) 0.0300(7) Uani 1 1 d . . .
C60 C 0.1785(4) -0.1275(3) 0.8228(2) 0.0187(7) Uani 1 1 d . . .
C61 C 0.0626(4) -0.1676(3) 0.8519(2) 0.0227(7) Uani 1 1 d . . .
H61 H 0.0306 -0.1266 0.8967 0.027 Uiso 1 1 calc R . .
C62 C -0.0069(4) -0.2690(3) 0.8147(2) 0.0244(8) Uani 1 1 d . . .
H62 H -0.0864 -0.2946 0.8343 0.029 Uiso 1 1 calc R . .
C63 C 0.0396(4) -0.3321(3) 0.7497(2) 0.0231(8) Uani 1 1 d . . .
C64 C 0.1592(4) -0.2939(3) 0.7226(2) 0.0214(7) Uani 1 1 d . . .
H64 H 0.1948 -0.3356 0.6802 0.026 Uiso 1 1 calc R . .
C65 C 0.2272(4) -0.1923(3) 0.7588(2) 0.0198(7) Uani 1 1 d . . .
H65 H 0.3074 -0.1671 0.7395 0.024 Uiso 1 1 calc R . .
C66 C -0.0418(5) -0.4376(3) 0.7101(3) 0.0287(8) Uani 1 1 d . . .
N67 N -0.1118(4) -0.5192(3) 0.6794(2) 0.0404(9) Uani 1 1 d . . .
Cl70 Cl 0.8256(7) 0.0984(3) 0.8028(3) 0.0460(10) Uani 0.542(10) 1 d P A 1
O71 O 0.7694(9) 0.1715(7) 0.7915(6) 0.075(3) Uani 0.542(10) 1 d P A 1
O72 O 0.8575(5) 0.1168(3) 0.8941(3) 0.0695(12) Uani 0.542(10) 1 d P A 1
O73 O 0.9695(6) 0.1144(5) 0.7842(4) 0.108(2) Uani 0.542(10) 1 d P A 1
O74 O 0.6987(10) 0.0257(8) 0.7558(5) 0.180(4) Uani 0.542(10) 1 d P A 1
Cl75 Cl 0.8563(9) 0.0723(7) 0.8131(5) 0.074(2) Uani 0.458(10) 1 d P A 2
O76 O 0.8606(14) -0.0191(6) 0.7839(8) 0.104(5) Uani 0.458(10) 1 d P A 2
O82 O 0.8121(6) 0.5827(3) 0.8888(3) 0.0861(15) Uani 1 1 d . . .
N81 N 0.8877(5) 0.5862(2) 0.9640(3) 0.0365(9) Uani 1 1 d . . .
C80 C 1.0286(10) 0.6375(6) 1.0026(5) 0.098(3) Uani 1 1 d . . .
H80A H 1.0719 0.6118 1.0405 0.147 Uiso 1 1 calc R . .
H80B H 1.0340 0.7048 1.0360 0.147 Uiso 1 1 calc R . .
H80C H 1.0851 0.6343 0.9599 0.147 Uiso 1 1 calc R . .
O83 O 0.7999(5) 0.5229(4) 0.9784(3) 0.0848(14) Uani 1 1 d . . .
C85A C 0.9254(7) 0.2865(5) 0.7179(5) 0.0813(19) Uani 0.496(8) 1 d P B 1
H85A H 0.9757 0.2734 0.6719 0.122 Uiso 0.496(8) 1 calc PR B 1
H85B H 0.8354 0.3040 0.7015 0.122 Uiso 0.496(8) 1 calc PR B 1
H85C H 0.8962 0.2288 0.7281 0.122 Uiso 0.496(8) 1 calc PR B 1
C85B C 1.0290(7) 0.3671(4) 0.7967(3) 0.0561(13) Uani 0.504(8) 1 d P B 2
H85D H 1.0672 0.3417 0.8362 0.084 Uiso 0.504(8) 1 calc PR B 2
H85E H 0.9751 0.4122 0.8235 0.084 Uiso 0.504(8) 1 calc PR B 2
H85F H 1.1134 0.4007 0.7825 0.084 Uiso 0.504(8) 1 calc PR B 2
N86A N 1.0290(7) 0.3671(4) 0.7967(3) 0.0561(13) Uani 0.496(8) 1 d P B 1
N86B N 0.9254(7) 0.2865(5) 0.7179(5) 0.0813(19) Uani 0.504(8) 1 d P B 2
O87A O 0.9518(9) 0.4245(6) 0.8356(5) 0.058(2) Uani 0.496(8) 1 d P B 1
O87B O 0.9284(13) 0.2339(7) 0.6597(5) 0.079(3) Uani 0.504(8) 1 d P B 2
O88A O 1.1489(9) 0.3708(8) 0.8325(6) 0.080(3) Uani 0.496(8) 1 d P B 1
O88B O 0.7979(11) 0.2636(11) 0.7482(8) 0.113(5) Uani 0.504(8) 1 d P B 2
O78 O 0.9695(6) 0.1144(5) 0.7842(4) 0.108(2) Uani 0.458(10) 1 d P A 2
O79 O 0.6987(10) 0.0257(8) 0.7558(5) 0.180(4) Uani 0.458(10) 1 d P A 2
O77 O 0.8575(5) 0.1168(3) 0.8941(3) 0.0695(12) Uani 0.458(10) 1 d P A 2

loop_
_atom_site_aniso_label
_atom_site_aniso_U_11
_atom_site_aniso_U_22
_atom_site_aniso_U_33
_atom_site_aniso_U_23
_atom_site_aniso_U_13
_atom_site_aniso_U_12
Ag1 0.0385(3) 0.0280(7) 0.0159(2) 0.0057(2) 0.00477(18) -0.0101(4)
Ag1A 0.036(2) 0.043(7) 0.0141(12) 0.0057(18) 0.0047(11) -0.014(3)
C1 0.0237(17) 0.0174(17) 0.0204(17) 0.0091(14) 0.0095(14) 0.0064(14)
C2 0.0266(18) 0.0169(17) 0.0182(17) 0.0065(14) 0.0070(14) 0.0059(15)
C3 0.0264(18) 0.0216(18) 0.0138(16) 0.0079(14) 0.0081(14) 0.0075(15)
C4 0.0239(17) 0.0176(17) 0.0170(16) 0.0069(14) 0.0075(14) 0.0076(14)
C5 0.0223(17) 0.0159(17) 0.0160(16) 0.0052(14) 0.0058(14) 0.0037(14)
C6 0.0270(18) 0.0176(18) 0.0169(17) 0.0060(14) 0.0057(14) 0.0039(15)
C10 0.0240(18) 0.0199(18) 0.0170(16) 0.0101(14) 0.0041(14) 0.0059(15)
C11 0.0230(18) 0.0210(18) 0.0148(16) 0.0068(14) 0.0051(14) 0.0054(15)
C12 0.0194(17) 0.027(2) 0.0194(17) 0.0135(15) 0.0045(14) 0.0042(15)
C13 0.0228(17) 0.0198(18) 0.0176(17) 0.0093(14) 0.0014(14) 0.0033(14)
C14 0.0288(19) 0.0169(18) 0.0180(17) 0.0051(14) 0.0054(15) 0.0051(15)
C15 0.0261(18) 0.0197(18) 0.0205(17) 0.0108(15) 0.0087(15) 0.0046(15)
C16 0.0229(18) 0.028(2) 0.0180(17) 0.0107(16) 0.0043(14) 0.0033(16)
N17 0.0269(16) 0.0248(18) 0.0233(16) 0.0112(14) 0.0017(13) 0.0014(14)
C20 0.0280(18) 0.0156(17) 0.0176(17) 0.0066(14) 0.0105(15) 0.0083(15)
C21 0.0247(18) 0.0197(18) 0.0191(17) 0.0080(15) 0.0061(14) 0.0067(15)
C22 0.032(2) 0.0251(19) 0.0180(17) 0.0105(15) 0.0087(15) 0.0141(16)
C23 0.032(2) 0.0222(19) 0.0239(18) 0.0126(16) 0.0138(16) 0.0120(16)
C24 0.0261(18) 0.0188(18) 0.0238(18) 0.0057(15) 0.0122(15) 0.0080(15)
C25 0.0250(18) 0.0189(18) 0.0153(16) 0.0048(14) 0.0045(14) 0.0056(15)
N27 0.040(2) 0.040(2) 0.041(2) 0.0253(18) 0.0148(17) 0.0089(17)
C28 0.031(2) 0.033(2) 0.032(2) 0.0173(19) 0.0135(17) 0.0136(18)
C30 0.0292(19) 0.0185(18) 0.0155(16) 0.0077(14) 0.0066(14) 0.0065(15)
C31 0.0262(18) 0.0202(18) 0.0242(18) 0.0094(15) 0.0092(15) 0.0060(15)
C32 0.0284(19) 0.0247(19) 0.0200(18) 0.0110(15) 0.0062(15) 0.0106(16)
C33 0.034(2) 0.0235(19) 0.0165(17) 0.0103(15) 0.0104(15) 0.0119(16)
C34 0.035(2) 0.028(2) 0.0238(19) 0.0133(17) 0.0061(17) 0.0002(17)
C35 0.036(2) 0.028(2) 0.0191(18) 0.0128(16) -0.0024(16) -0.0033(17)
C36 0.0297(19) 0.0226(19) 0.0221(18) 0.0094(16) 0.0095(16) 0.0102(16)
N37 0.0310(17) 0.039(2) 0.0248(17) 0.0204(16) 0.0101(14) 0.0119(15)
C40 0.0293(19) 0.0177(18) 0.0173(17) 0.0087(15) 0.0062(15) 0.0033(15)
C41 0.035(2) 0.0197(18) 0.0188(17) 0.0113(15) 0.0077(15) 0.0069(16)
C42 0.041(2) 0.0171(18) 0.0216(18) 0.0082(15) 0.0091(17) 0.0080(16)
C43 0.034(2) 0.0204(19) 0.0156(17) 0.0046(15) 0.0051(15) 0.0036(16)
C44 0.030(2) 0.0237(19) 0.0225(18) 0.0087(16) 0.0039(16) 0.0097(16)
C45 0.0306(19) 0.0179(18) 0.0206(18) 0.0053(15) 0.0060(15) 0.0059(15)
C46 0.043(2) 0.024(2) 0.023(2) 0.0064(17) 0.0038(18) 0.0156(18)
N47 0.064(3) 0.037(2) 0.0237(19) 0.0069(17) 0.0022(18) 0.027(2)
C50 0.0202(17) 0.0201(18) 0.0177(17) 0.0085(14) 0.0068(14) 0.0032(14)
C51 0.0276(19) 0.0242(19) 0.0187(17) 0.0108(15) 0.0078(15) 0.0075(15)
C52 0.0294(19) 0.0207(18) 0.0217(18) 0.0078(15) 0.0115(15) 0.0062(15)
C53 0.0234(18) 0.0254(19) 0.0131(16) 0.0050(15) 0.0049(14) 0.0007(15)
C54 0.031(2) 0.026(2) 0.0195(18) 0.0115(16) 0.0039(15) 0.0058(16)
C55 0.0299(19) 0.0207(18) 0.0201(18) 0.0102(15) 0.0074(15) 0.0071(15)
C56 0.0278(19) 0.027(2) 0.0210(19) 0.0111(17) 0.0061(15) 0.0050(16)
N57 0.0359(18) 0.0304(18) 0.0166(16) 0.0060(14) 0.0035(14) 0.0062(15)
C60 0.0221(17) 0.0198(18) 0.0136(16) 0.0085(14) 0.0018(13) 0.0049(14)
C61 0.0246(18) 0.0233(19) 0.0187(17) 0.0072(15) 0.0084(15) 0.0054(15)
C62 0.0256(18) 0.0229(19) 0.0239(18) 0.0093(16) 0.0113(15) 0.0033(15)
C63 0.0249(18) 0.0203(18) 0.0204(18) 0.0070(15) 0.0042(15) 0.0042(15)
C64 0.0284(19) 0.0220(18) 0.0136(16) 0.0064(14) 0.0056(14) 0.0097(15)
C65 0.0221(17) 0.0247(19) 0.0168(16) 0.0117(15) 0.0074(14) 0.0087(15)
C66 0.035(2) 0.024(2) 0.0247(19) 0.0081(17) 0.0138(17) 0.0053(18)
N67 0.050(2) 0.026(2) 0.040(2) 0.0068(16) 0.0285(18) 0.0022(17)
Cl70 0.057(3) 0.0393(18) 0.0249(15) 0.0077(12) 0.0050(14) -0.0022(15)
O71 0.073(5) 0.116(7) 0.087(6) 0.077(6) 0.030(4) 0.060(5)
O72 0.089(3) 0.050(2) 0.049(2) 0.0070(19) 0.026(2) 0.002(2)
O73 0.069(3) 0.201(6) 0.141(5) 0.139(5) 0.057(3) 0.067(4)
O74 0.139(7) 0.248(10) 0.114(6) 0.103(7) -0.022(5) -0.026(7)
Cl75 0.060(3) 0.096(5) 0.059(3) 0.032(3) 0.015(2) 0.013(3)
O76 0.131(10) 0.031(5) 0.143(11) 0.000(5) 0.116(9) 0.024(5)
O82 0.118(4) 0.055(3) 0.055(3) 0.017(2) 0.019(3) -0.018(3)
N81 0.061(2) 0.0156(16) 0.056(2) 0.0266(17) 0.037(2) 0.0192(17)
C80 0.104(6) 0.093(6) 0.091(6) 0.044(5) 0.036(5) -0.001(5)
O83 0.067(3) 0.094(4) 0.106(4) 0.062(3) 0.024(3) 0.014(3)
C85A 0.065(4) 0.074(4) 0.078(4) 0.006(4) -0.004(3) 0.036(3)
C85B 0.076(4) 0.045(3) 0.043(3) 0.020(2) 0.011(3) 0.012(3)
N86A 0.076(4) 0.045(3) 0.043(3) 0.020(2) 0.011(3) 0.012(3)
N86B 0.065(4) 0.074(4) 0.078(4) 0.006(4) -0.004(3) 0.036(3)
O87A 0.066(5) 0.074(6) 0.042(4) 0.020(4) 0.019(4) 0.043(4)
O87B 0.115(8) 0.061(6) 0.035(4) 0.007(4) 0.012(5) 0.009(5)
O88A 0.038(4) 0.116(8) 0.067(6) 0.017(5) -0.002(4) 0.037(5)
O88B 0.049(6) 0.177(13) 0.128(10) 0.074(9) 0.031(6) 0.039(7)
O78 0.069(3) 0.201(6) 0.141(5) 0.139(5) 0.057(3) 0.067(4)
O79 0.139(7) 0.248(10) 0.114(6) 0.103(7) -0.022(5) -0.026(7)
O77 0.089(3) 0.050(2) 0.049(2) 0.0070(19) 0.026(2) 0.002(2)

loop_
_atom_type_symbol
_atom_type_description
_atom_type_scat_dispersion_real
_atom_type_scat_dispersion_imag
_atom_type_scat_source
C C 0.0033 0.0016 'International Tables Vol C Tables 4.2.6.8 and 6.1.1.4'
H H 0.0000 0.0000 'International Tables Vol C Tables 4.2.6.8 and 6.1.1.4'
Ag Ag -0.8971 1.1015 'International Tables Vol C Tables 4.2.6.8 and 6.1.1.4'
Cl Cl 0.1484 0.1585 'International Tables Vol C Tables 4.2.6.8 and 6.1.1.4'
N N 0.0061 0.0033 'International Tables Vol C Tables 4.2.6.8 and 6.1.1.4'
O O 0.0106 0.0060 'International Tables Vol C Tables 4.2.6.8 and 6.1.1.4'

loop_
_geom_angle_atom_site_label_1
_geom_angle_atom_site_label_2
_geom_angle_atom_site_label_3
_geom_angle
_geom_angle_site_symmetry_1
_geom_angle_site_symmetry_3
N57 Ag1 N17 123.08(13) 1_444 .
N57 Ag1 N37 129.46(16) 1_444 1_445
N17 Ag1 N37 98.57(13) . 1_445
N57 Ag1 N27 85.52(15) 1_444 1_445
N17 Ag1 N27 126.4(2) . 1_445
N37 Ag1 N27 91.88(15) 1_445 1_445
N57 Ag1A N37 132.3(5) 1_444 1_445
N57 Ag1A N17 124.2(4) 1_444 .
N37 Ag1A N17 99.8(3) 1_445 .
N57 Ag1A Ag1A 134.5(14) 1_444 2_446
N37 Ag1A Ag1A 55.95(19) 1_445 2_446
N17 Ag1A Ag1A 87.3(5) . 2_446
C4 C1 C2 149.5(3) . .
C4 C1 C3 150.8(3) . .
C2 C1 C3 59.6(2) . .
C5 C2 C1 150.1(4) . .
C5 C2 C3 148.2(3) . .
C1 C2 C3 61.7(2) . .
C6 C3 C2 151.1(3) . .
C6 C3 C1 150.2(3) . .
C2 C3 C1 58.7(2) . .
C1 C4 C20 118.0(3) . .
C1 C4 C10 122.0(3) . .
C20 C4 C10 120.0(3) . .
C2 C5 C50 118.3(3) . .
C2 C5 C60 120.2(3) . .
C50 C5 C60 121.4(3) . .
C3 C6 C30 120.1(3) . .
C3 C6 C40 122.3(3) . .
C30 C6 C40 117.7(3) . .
C11 C10 C15 117.2(3) . .
C11 C10 C4 120.6(3) . .
C15 C10 C4 122.2(3) . .
C12 C11 C10 120.6(3) . .
C12 C11 H11 119.7 . .
C10 C11 H11 119.7 . .
C11 C12 C13 120.9(3) . .
C11 C12 H12 119.6 . .
C13 C12 H12 119.6 . .
C14 C13 C12 119.4(3) . .
C14 C13 C16 118.4(3) . .
C12 C13 C16 122.2(3) . .
C13 C14 C15 119.3(3) . .
C13 C14 H14 120.4 . .
C15 C14 H14 120.4 . .
C10 C15 C14 122.6(3) . .
C10 C15 H15 118.7 . .
C14 C15 H15 118.7 . .
N17 C16 C13 178.4(4) . .
C16 N17 Ag1A 131.1(9) . .
C16 N17 Ag1 147.1(3) . .
Ag1A N17 Ag1 16.1(7) . .
C21 C20 C25 121.1(3) . .
C21 C20 C4 120.0(3) . .
C25 C20 C4 119.0(3) . .
C22 C21 C20 119.3(3) . .
C22 C21 H21 120.4 . .
C20 C21 H21 120.4 . .
C21 C22 C23 118.3(3) . .
C21 C22 H22 120.8 . .
C23 C22 H22 120.8 . .
C24 C23 C28 116.4(3) . .
C24 C23 C22 122.9(3) . .
C28 C23 C22 120.7(3) . .
C25 C24 C23 118.0(3) . .
C25 C24 H24 121.0 . .
C23 C24 H24 121.0 . .
C24 C25 C20 120.3(3) . .
C24 C25 H25 119.8 . .
C20 C25 H25 119.8 . .
C28 N27 Ag1 140.2(3) . 1_665
N27 C28 C23 173.6(5) . .
C35 C30 C31 121.2(3) . .
C35 C30 C6 119.1(3) . .
C31 C30 C6 119.7(3) . .
C32 C31 C30 120.0(3) . .
C32 C31 H31 120.0 . .
C30 C31 H31 120.0 . .
C31 C32 C33 118.1(3) . .
C31 C32 H32 120.9 . .
C33 C32 H32 120.9 . .
C32 C33 C36 118.9(3) . .
C32 C33 C34 122.4(3) . .
C36 C33 C34 118.7(3) . .
C35 C34 C33 118.9(4) . .
C35 C34 H34 120.6 . .
C33 C34 H34 120.6 . .
C34 C35 C30 119.3(4) . .
C34 C35 H35 120.3 . .
C30 C35 H35 120.3 . .
N37 C36 C33 176.6(4) . .
C36 N37 Ag1A 154.3(9) . 1_665
C36 N37 Ag1 138.6(3) . 1_665
Ag1A N37 Ag1 16.0(7) 1_665 1_665
C45 C40 C41 118.2(3) . .
C45 C40 C6 120.8(3) . .
C41 C40 C6 121.0(3) . .
C42 C41 C40 121.1(3) . .
C42 C41 H41 119.4 . .
C40 C41 H41 119.4 . .
C43 C42 C41 120.0(4) . .
C43 C42 H42 120.0 . .
C41 C42 H42 120.0 . .
C42 C43 C44 119.7(3) . .
C42 C43 C46 119.1(3) . .
C44 C43 C46 121.2(3) . .
C45 C44 C43 119.7(3) . .
C45 C44 H44 120.2 . .
C43 C44 H44 120.2 . .
C40 C45 C44 121.3(3) . .
C40 C45 H45 119.4 . .
C44 C45 H45 119.4 . .
N47 C46 C43 178.5(4) . .
C55 C50 C51 118.6(3) . .
C55 C50 C5 121.4(3) . .
C51 C50 C5 119.9(3) . .
C52 C51 C50 121.3(3) . .
C52 C51 H51 119.3 . .
C50 C51 H51 119.3 . .
C51 C52 C53 119.3(3) . .
C51 C52 H52 120.3 . .
C53 C52 H52 120.3 . .
C52 C53 C54 120.1(3) . .
C52 C53 C56 119.4(3) . .
C54 C53 C56 120.5(3) . .
C55 C54 C53 120.0(3) . .
C55 C54 H54 120.0 . .
C53 C54 H54 120.0 . .
C50 C55 C54 120.5(3) . .
C50 C55 H55 119.7 . .
C54 C55 H55 119.7 . .
N57 C56 C53 178.2(4) . .
C56 N57 Ag1A 165.2(6) . 1_666
C56 N57 Ag1 152.1(3) . 1_666
Ag1A N57 Ag1 16.1(7) 1_666 1_666
C61 C60 C65 117.4(3) . .
C61 C60 C5 120.2(3) . .
C65 C60 C5 122.4(3) . .
C60 C61 C62 120.6(3) . .
C60 C61 H61 119.7 . .
C62 C61 H61 119.7 . .
C63 C62 C61 121.3(3) . .
C63 C62 H62 119.3 . .
C61 C62 H62 119.3 . .
C64 C63 C62 118.9(3) . .
C64 C63 C66 121.9(3) . .
C62 C63 C66 119.2(3) . .
C63 C64 C65 119.7(3) . .
C63 C64 H64 120.1 . .
C65 C64 H64 120.1 . .
C64 C65 C60 122.0(3) . .
C64 C65 H65 119.0 . .
C60 C65 H65 119.0 . .
N67 C66 C63 176.8(4) . .
O74 Cl70 O71 95.5(7) . .
O74 Cl70 O73 128.1(7) . .
O71 Cl70 O73 103.9(5) . .
O74 Cl70 O72 111.7(5) . .
O71 Cl70 O72 109.7(5) . .
O73 Cl70 O72 106.1(4) . .
O83 N81 C80 130.6(5) . .
O83 N81 O82 106.1(4) . .
C80 N81 O82 122.8(5) . .
N81 C80 H80A 109.5 . .
N81 C80 H80B 109.5 . .
H80A C80 H80B 109.5 . .
N81 C80 H80C 109.5 . .
H80A C80 H80C 109.5 . .
H80B C80 H80C 109.5 . .
H85D C85B H85E 109.5 . .
H85D C85B H85F 109.5 . .
H85E C85B H85F 109.5 . .

loop_
_geom_bond_atom_site_label_1
_geom_bond_atom_site_label_2
_geom_bond_distance
_geom_bond_site_symmetry_2
Ag1 N57 2.247(3) 1_444
Ag1 N17 2.247(3) .
Ag1 N37 2.268(3) 1_445
Ag1 N27 2.403(5) 1_445
Ag1A N57 2.229(7) 1_444
Ag1A N37 2.235(6) 1_445
Ag1A N17 2.240(6) .
Ag1A Ag1A 3.37(5) 2_446
C1 C4 1.354(5) .
C1 C2 1.408(5) .
C1 C3 1.451(5) .
C2 C5 1.323(5) .
C2 C3 1.421(5) .
C3 C6 1.362(5) .
C4 C20 1.446(5) .
C4 C10 1.490(5) .
C5 C50 1.477(5) .
C5 C60 1.483(5) .
C6 C30 1.448(5) .
C6 C40 1.484(5) .
C10 C11 1.385(5) .
C10 C15 1.391(5) .
C11 C12 1.390(5) .
C11 H11 0.9300 .
C12 C13 1.392(5) .
C12 H12 0.9300 .
C13 C14 1.364(5) .
C13 C16 1.444(5) .
C14 C15 1.393(5) .
C14 H14 0.9300 .
C15 H15 0.9300 .
C16 N17 1.150(5) .
C20 C21 1.399(5) .
C20 C25 1.409(5) .
C21 C22 1.356(5) .
C21 H21 0.9300 .
C22 C23 1.410(5) .
C22 H22 0.9300 .
C23 C24 1.394(5) .
C23 C28 1.413(5) .
C24 C25 1.343(5) .
C24 H24 0.9300 .
C25 H25 0.9300 .
N27 C28 1.126(5) .
N27 Ag1 2.403(5) 1_665
C30 C35 1.395(5) .
C30 C31 1.410(5) .
C31 C32 1.352(5) .
C31 H31 0.9300 .
C32 C33 1.400(5) .
C32 H32 0.9300 .
C33 C36 1.402(5) .
C33 C34 1.403(5) .
C34 C35 1.357(5) .
C34 H34 0.9300 .
C35 H35 0.9300 .
C36 N37 1.118(5) .
N37 Ag1A 2.235(6) 1_665
N37 Ag1 2.268(3) 1_665
C40 C45 1.387(5) .
C40 C41 1.395(5) .
C41 C42 1.387(5) .
C41 H41 0.9300 .
C42 C43 1.377(5) .
C42 H42 0.9300 .
C43 C44 1.400(5) .
C43 C46 1.447(5) .
C44 C45 1.385(5) .
C44 H44 0.9300 .
C45 H45 0.9300 .
C46 N47 1.141(5) .
C50 C55 1.378(5) .
C50 C51 1.396(5) .
C51 C52 1.375(5) .
C51 H51 0.9300 .
C52 C53 1.379(5) .
C52 H52 0.9300 .
C53 C54 1.390(5) .
C53 C56 1.437(5) .
C54 C55 1.380(5) .
C54 H54 0.9300 .
C55 H55 0.9300 .
C56 N57 1.145(5) .
N57 Ag1A 2.229(7) 1_666
N57 Ag1 2.247(3) 1_666
C60 C61 1.380(5) .
C60 C65 1.389(5) .
C61 C62 1.392(5) .
C61 H61 0.9300 .
C62 C63 1.376(5) .
C62 H62 0.9300 .
C63 C64 1.372(5) .
C63 C66 1.463(5) .
C64 C65 1.394(5) .
C64 H64 0.9300 .
C65 H65 0.9300 .
C66 N67 1.147(5) .
Cl70 O74 1.316(10) .
Cl70 O71 1.397(9) .
Cl70 O73 1.412(7) .
Cl70 O72 1.454(6) .
Cl75 O76 1.314(13) .
O82 N81 1.343(6) .
N81 O83 1.257(5) .
N81 C80 1.284(9) .
C80 H80A 0.9600 .
C80 H80B 0.9600 .
C80 H80C 0.9600 .
C85A H85A 0.9600 .
C85A H85B 0.9600 .
C85A H85C 0.9600 .
C85B H85D 0.9600 .
C85B H85E 0.9600 .
C85B H85F 0.9600 .
